data_7243361
loop_
_publ_author_name
'Kowalik, Mateusz'
'Brzeski, Jakub'
'Gawro\'nska, Ma\/lgorzata'
'Kazimierczuk, Katarzyna'
'Makowski, Mariusz'

_publ_section_title
;
 Experimental and theoretical investigation of conformational states and
 noncovalent interactions in crystalline sulfonamides with a methoxyphenyl
 moiety
;
_journal_name_full CrystEngComm
_journal_paper_doi 10.1039/D1CE00869B
_journal_year 2021
_chemical_absolute_configuration unk
_chemical_formula_moiety 'C15  H16  N2  O4  S1'
_chemical_formula_sum 'C15 H16 N2 O4 S'
_chemical_formula_weight 320.36
_chemical_name_systematic
;
 N-(4-(N-(2-methoxyphenyl)sulfamoyl)phenyl)acetamide
;
_space_group_IT_number 61
_space_group_name_Hall '-P 2ac 2ab'
_space_group_name_H-M_alt 'P b c a'
_symmetry_cell_setting orthorhombic
_symmetry_Int_Tables_number 61
_symmetry_space_group_name_Hall '-P 2ac 2ab'
_symmetry_space_group_name_H-M 'P b c a'
_atom_sites_solution_hydrogens mixed
_audit_conform_dict_location ftp://ftp.iucr.org/pub/cif_core.dic
_audit_conform_dict_name cif_core.dic
_audit_conform_dict_version 2.4
_audit_creation_date 2021-02-25
_audit_creation_method 'WinGX routine CIF_UPDATE'
_audit_update_record
;
2021-03-15 deposited with the CCDC.	2021-07-23 downloaded from the CCDC.
;
_cell_angle_alpha 90
_cell_angle_beta 90
_cell_angle_gamma 90
_cell_formula_units_Z 8
_cell_length_a 15.6551(11)
_cell_length_b 11.7852(7)
_cell_length_c 16.3034(8)
_cell_measurement_reflns_used 18333
_cell_measurement_temperature 120(2)
_cell_measurement_theta_max 27.01
_cell_measurement_theta_min 2.45
_cell_measurement_wavelength 0.71073
_cell_volume 3008.0(3)
_computing_cell_refinement 'STOE X-AREA'
_computing_data_collection 'STOE X-AREA'
_computing_data_reduction 'STOE X-RED'
_computing_molecular_graphics 'Ortep for Windows (Farrugia, 2012)'
_computing_publication_material 'WinGX publication routines (Farrugia, 2012)'
_computing_structure_refinement 'SHELXL-2018/3 (Sheldrick, 2018)'
_computing_structure_solution 'SHELXT 2018/2 (Sheldrick, 2018)'
_diffrn_ambient_temperature 120(2)
_diffrn_detector 'image plate (34 cm diameter)'
_diffrn_detector_area_resol_mean 6.67
_diffrn_detector_type STOE
_diffrn_measured_fraction_theta_full 0.998
_diffrn_measured_fraction_theta_max 0.984
_diffrn_measurement_device '2-circle goniometer'
_diffrn_measurement_device_type 'STOE IPDS 2T'
_diffrn_measurement_method 'rotation method'
_diffrn_radiation_monochromator 'parabolic x-ray mirror'
_diffrn_radiation_probe x-ray
_diffrn_radiation_type MoK\a
_diffrn_radiation_wavelength 0.71073
_diffrn_reflns_av_R_equivalents 0.028
_diffrn_reflns_av_unetI/netI 0.0142
_diffrn_reflns_Laue_measured_fraction_full 0.998
_diffrn_reflns_Laue_measured_fraction_max 0.984
_diffrn_reflns_limit_h_max 21
_diffrn_reflns_limit_h_min -21
_diffrn_reflns_limit_k_max 16
_diffrn_reflns_limit_k_min -16
_diffrn_reflns_limit_l_max 22
_diffrn_reflns_limit_l_min -20
_diffrn_reflns_number 24544
_diffrn_reflns_point_group_measured_fraction_full 0.998
_diffrn_reflns_point_group_measured_fraction_max 0.984
_diffrn_reflns_theta_full 25.242
_diffrn_reflns_theta_max 29.256
_diffrn_reflns_theta_min 2.498
_diffrn_source 'GeniX Mo, 0.05 x 0.05 mm2 microfocus'
_diffrn_standards_number 0
_exptl_absorpt_coefficient_mu 0.235
_exptl_absorpt_correction_type none
_exptl_crystal_colour colourless
_exptl_crystal_density_diffrn 1.415
_exptl_crystal_density_method 'not measured'
_exptl_crystal_description plate
_exptl_crystal_F_000 1344
_exptl_crystal_size_max 0.30
_exptl_crystal_size_mid 0.25
_exptl_crystal_size_min 0.21
_refine_diff_density_max 0.442
_refine_diff_density_min -0.362
_refine_diff_density_rms 0.05
_refine_ls_extinction_method none
_refine_ls_goodness_of_fit_ref 1.049
_refine_ls_hydrogen_treatment mixed
_refine_ls_matrix_type full
_refine_ls_number_constraints 0
_refine_ls_number_parameters 209
_refine_ls_number_reflns 4030
_refine_ls_number_restraints 0
_refine_ls_restrained_S_all 1.049
_refine_ls_R_factor_all 0.0355
_refine_ls_R_factor_gt 0.0321
_refine_ls_shift/su_max 0.001
_refine_ls_shift/su_mean 0
_refine_ls_structure_factor_coef Fsqd
_refine_ls_weighting_details 'w=1/[\s^2^(Fo^2^)+(0.0435P)^2^+1.3967P] where P=(Fo^2^+2Fc^2^)/3'
_refine_ls_weighting_scheme calc
_refine_ls_wR_factor_gt 0.0837
_refine_ls_wR_factor_ref 0.086
_reflns_Friedel_coverage 0
_reflns_number_gt 3665
_reflns_number_total 4030
_reflns_threshold_expression 'I > 2\s(I)'
_cod_data_source_file d1ce00869b2.cif
_cod_data_source_block ug2_2021
_cod_database_code 7243361
_shelx_shelxl_version_number 2018/3

loop_
_symmetry_equiv_pos_as_xyz
'x, y, z'
'-x+1/2, -y, z+1/2'
'-x, y+1/2, -z+1/2'
'x+1/2, -y+1/2, -z'
'-x, -y, -z'
'x-1/2, y, -z-1/2'
'x, -y-1/2, z-1/2'
'-x-1/2, y-1/2, z'

loop_
_atom_site_label
_atom_site_type_symbol
_atom_site_fract_x
_atom_site_fract_y
_atom_site_fract_z
_atom_site_U_iso_or_equiv
_atom_site_adp_type
_atom_site_occupancy
_atom_site_site_symmetry_order
_atom_site_calc_flag
_atom_site_refinement_flags_posn
_atom_site_refinement_flags_adp
_atom_site_refinement_flags_occupancy
_atom_site_disorder_assembly
_atom_site_disorder_group
C1 C 0.48748(6) 0.31362(9) 0.36072(6) 0.01576(19) Uani 1 1 d . . . . .
C2 C 0.50590(7) 0.23699(9) 0.29818(7) 0.0195(2) Uani 1 1 d . . . . .
H2 H 0.5611 0.235048 0.274019 0.023 Uiso 1 1 calc R U . . .
C3 C 0.44254(7) 0.16370(10) 0.27176(7) 0.0209(2) Uani 1 1 d . . . . .
H3 H 0.454537 0.110956 0.229229 0.025 Uiso 1 1 calc R U . . .
C4 C 0.36102(7) 0.16635(9) 0.30694(6) 0.01707(19) Uani 1 1 d . . . . .
C5 C 0.34369(7) 0.24234(10) 0.37088(7) 0.0212(2) Uani 1 1 d . . . . .
H5 H 0.288843 0.243753 0.395784 0.025 Uiso 1 1 calc R U . . .
C6 C 0.40726(7) 0.31544(10) 0.39748(7) 0.0208(2) Uani 1 1 d . . . . .
H6 H 0.396037 0.366986 0.440967 0.025 Uiso 1 1 calc R U . . .
C7 C 0.21364(7) 0.08959(10) 0.28795(7) 0.0225(2) Uani 1 1 d . . . . .
C8 C 0.16736(8) 0.00040(11) 0.23891(8) 0.0270(2) Uani 1 1 d . . . . .
H8A H 0.111142 -0.013573 0.263359 0.04 Uiso 1 1 calc R U . . .
H8B H 0.200625 -0.070042 0.239152 0.04 Uiso 1 1 calc R U . . .
H8C H 0.160187 0.026776 0.182324 0.04 Uiso 1 1 calc R U . . .
C9 C 0.64154(7) 0.25612(9) 0.48366(6) 0.0173(2) Uani 1 1 d . . . . .
C10 C 0.60064(7) 0.17335(9) 0.53114(7) 0.0212(2) Uani 1 1 d . . . . .
C11 C 0.63835(9) 0.06680(10) 0.54020(8) 0.0310(3) Uani 1 1 d . . . . .
H11 H 0.611837 0.010571 0.573289 0.037 Uiso 1 1 calc R U . . .
C12 C 0.71497(10) 0.04343(11) 0.50050(9) 0.0349(3) Uani 1 1 d . . . . .
H12 H 0.740766 -0.028987 0.506952 0.042 Uiso 1 1 calc R U . . .
C13 C 0.75406(8) 0.12397(12) 0.45188(8) 0.0311(3) Uani 1 1 d . . . . .
H13 H 0.805533 0.106182 0.423822 0.037 Uiso 1 1 calc R U . . .
C14 C 0.71779(7) 0.23171(10) 0.44398(7) 0.0231(2) Uani 1 1 d . . . . .
H14 H 0.745185 0.287997 0.411617 0.028 Uiso 1 1 calc R U . . .
C15 C 0.48023(11) 0.12420(12) 0.61287(9) 0.0382(3) Uani 1 1 d . . . . .
H15A H 0.467784 0.057721 0.578795 0.057 Uiso 1 1 calc R U . . .
H15B H 0.426573 0.157319 0.632515 0.057 Uiso 1 1 calc R U . . .
H15C H 0.515197 0.101216 0.659875 0.057 Uiso 1 1 calc R U . . .
N1 N 0.30034(6) 0.09026(8) 0.27560(6) 0.01955(19) Uani 1 1 d . . . . .
N2 N 0.60465(6) 0.36736(7) 0.47985(5) 0.01589(17) Uani 1 1 d . . . . .
O1 O 0.52525(5) 0.51846(6) 0.41012(5) 0.01994(16) Uani 1 1 d . . . . .
O2 O 0.63300(5) 0.40844(6) 0.33288(5) 0.02025(16) Uani 1 1 d . . . . .
O3 O 0.52549(5) 0.20615(7) 0.56549(5) 0.02563(18) Uani 1 1 d . . . . .
O4 O 0.17660(6) 0.15546(10) 0.33283(7) 0.0416(3) Uani 1 1 d . . . . .
S1 S 0.56527(2) 0.41115(2) 0.39271(2) 0.01489(8) Uani 1 1 d . . . . .
H1 H 0.3198(10) 0.0424(14) 0.2431(10) 0.030(4) Uiso 1 1 d . . . . .
H2A H 0.5718(10) 0.3851(14) 0.5206(10) 0.027(4) Uiso 1 1 d . . . . .

loop_
_atom_site_aniso_label
_atom_site_aniso_U_11
_atom_site_aniso_U_22
_atom_site_aniso_U_33
_atom_site_aniso_U_23
_atom_site_aniso_U_13
_atom_site_aniso_U_12
C1 0.0155(4) 0.0159(4) 0.0159(4) 0.0006(3) -0.0007(3) -0.0005(3)
C2 0.0157(4) 0.0215(5) 0.0214(5) -0.0035(4) 0.0020(4) 0.0013(4)
C3 0.0187(5) 0.0222(5) 0.0218(5) -0.0071(4) 0.0015(4) 0.0010(4)
C4 0.0174(5) 0.0179(5) 0.0160(4) -0.0008(4) -0.0016(3) -0.0005(4)
C5 0.0179(5) 0.0254(5) 0.0202(5) -0.0054(4) 0.0044(4) -0.0027(4)
C6 0.0199(5) 0.0237(5) 0.0190(5) -0.0062(4) 0.0043(4) -0.0026(4)
C7 0.0186(5) 0.0292(6) 0.0196(5) -0.0038(4) -0.0004(4) -0.0021(4)
C8 0.0221(5) 0.0321(6) 0.0268(6) -0.0050(5) 0.0011(4) -0.0093(5)
C9 0.0183(5) 0.0152(4) 0.0183(5) -0.0029(4) -0.0055(4) 0.0027(4)
C10 0.0256(5) 0.0170(5) 0.0211(5) -0.0008(4) -0.0065(4) 0.0006(4)
C11 0.0452(7) 0.0173(5) 0.0306(6) 0.0009(4) -0.0130(5) 0.0034(5)
C12 0.0464(8) 0.0231(6) 0.0353(7) -0.0099(5) -0.0184(6) 0.0171(5)
C13 0.0278(6) 0.0363(7) 0.0293(6) -0.0155(5) -0.0113(5) 0.0155(5)
C14 0.0196(5) 0.0274(6) 0.0223(5) -0.0072(4) -0.0048(4) 0.0049(4)
C15 0.0522(9) 0.0297(7) 0.0328(7) 0.0026(5) 0.0096(6) -0.0170(6)
N1 0.0179(4) 0.0209(4) 0.0198(4) -0.0060(3) 0.0010(3) -0.0012(3)
N2 0.0168(4) 0.0147(4) 0.0161(4) -0.0010(3) -0.0001(3) 0.0015(3)
O1 0.0246(4) 0.0133(3) 0.0220(4) 0.0015(3) 0.0023(3) 0.0022(3)
O2 0.0203(4) 0.0196(4) 0.0208(4) 0.0011(3) 0.0058(3) -0.0025(3)
O3 0.0261(4) 0.0220(4) 0.0288(4) 0.0057(3) 0.0025(3) -0.0040(3)
O4 0.0197(4) 0.0581(7) 0.0471(6) -0.0300(5) 0.0024(4) 0.0001(4)
S1 0.01582(12) 0.01282(12) 0.01603(13) 0.00105(8) 0.00150(8) -0.00061(8)

loop_
_atom_type_symbol
_atom_type_description
_atom_type_scat_dispersion_real
_atom_type_scat_dispersion_imag
_atom_type_scat_source
C C 0.0033 0.0016 'International Tables Vol C Tables 4.2.6.8 and 6.1.1.4'
H H 0 0 'International Tables Vol C Tables 4.2.6.8 and 6.1.1.4'
N N 0.0061 0.0033 'International Tables Vol C Tables 4.2.6.8 and 6.1.1.4'
O O 0.0106 0.006 'International Tables Vol C Tables 4.2.6.8 and 6.1.1.4'
S S 0.1246 0.1234 'International Tables Vol C Tables 4.2.6.8 and 6.1.1.4'

loop_
_geom_angle_atom_site_label_1
_geom_angle_atom_site_label_2
_geom_angle_atom_site_label_3
_geom_angle
_geom_angle_site_symmetry_1
_geom_angle_site_symmetry_3
_geom_angle_publ_flag
C6 C1 C2 120.82(10) . . ?
C6 C1 S1 119.23(8) . . ?
C2 C1 S1 119.93(8) . . ?
C3 C2 C1 118.97(10) . . ?
C3 C2 H2 120.5 . . ?
C1 C2 H2 120.5 . . ?
C2 C3 C4 120.80(10) . . ?
C2 C3 H3 119.6 . . ?
C4 C3 H3 119.6 . . ?
C3 C4 C5 119.72(10) . . ?
C3 C4 N1 117.01(9) . . ?
C5 C4 N1 123.27(10) . . ?
C6 C5 C4 119.42(10) . . ?
C6 C5 H5 120.3 . . ?
C4 C5 H5 120.3 . . ?
C5 C6 C1 120.24(10) . . ?
C5 C6 H6 119.9 . . ?
C1 C6 H6 119.9 . . ?
O4 C7 N1 123.87(11) . . ?
O4 C7 C8 122.42(11) . . ?
N1 C7 C8 113.70(10) . . ?
C7 C8 H8A 109.5 . . ?
C7 C8 H8B 109.5 . . ?
H8A C8 H8B 109.5 . . ?
C7 C8 H8C 109.5 . . ?
H8A C8 H8C 109.5 . . ?
H8B C8 H8C 109.5 . . ?
C14 C9 C10 120.43(10) . . ?
C14 C9 N2 121.05(10) . . ?
C10 C9 N2 118.47(9) . . ?
O3 C10 C11 125.35(11) . . ?
O3 C10 C9 115.18(9) . . ?
C11 C10 C9 119.47(11) . . ?
C12 C11 C10 119.60(13) . . ?
C12 C11 H11 120.2 . . ?
C10 C11 H11 120.2 . . ?
C13 C12 C11 120.91(11) . . ?
C13 C12 H12 119.5 . . ?
C11 C12 H12 119.5 . . ?
C12 C13 C14 119.87(12) . . ?
C12 C13 H13 120.1 . . ?
C14 C13 H13 120.1 . . ?
C9 C14 C13 119.68(12) . . ?
C9 C14 H14 120.2 . . ?
C13 C14 H14 120.2 . . ?
O3 C15 H15A 109.5 . . ?
O3 C15 H15B 109.5 . . ?
H15A C15 H15B 109.5 . . ?
O3 C15 H15C 109.5 . . ?
H15A C15 H15C 109.5 . . ?
H15B C15 H15C 109.5 . . ?
C7 N1 C4 128.32(10) . . ?
C7 N1 H1 116.9(11) . . ?
C4 N1 H1 114.7(11) . . ?
C9 N2 S1 118.61(7) . . ?
C9 N2 H2A 115.3(11) . . ?
S1 N2 H2A 111.5(10) . . ?
C10 O3 C15 117.45(10) . . ?
O1 S1 O2 118.23(5) . . ?
O1 S1 N2 105.69(5) . . ?
O2 S1 N2 107.71(5) . . ?
O1 S1 C1 109.40(5) . . ?
O2 S1 C1 107.16(5) . . ?
N2 S1 C1 108.29(5) . . ?

loop_
_geom_bond_atom_site_label_1
_geom_bond_atom_site_label_2
_geom_bond_distance
_geom_bond_site_symmetry_2
_geom_bond_publ_flag
C1 C6 1.3916(14) . ?
C1 C2 1.3922(14) . ?
C1 S1 1.7538(10) . ?
C2 C3 1.3840(15) . ?
C2 H2 0.95 . ?
C3 C4 1.3995(14) . ?
C3 H3 0.95 . ?
C4 C5 1.4008(15) . ?
C4 N1 1.4028(13) . ?
C5 C6 1.3859(15) . ?
C5 H5 0.95 . ?
C6 H6 0.95 . ?
C7 O4 1.2142(15) . ?
C7 N1 1.3721(14) . ?
C7 C8 1.5065(16) . ?
C8 H8A 0.98 . ?
C8 H8B 0.98 . ?
C8 H8C 0.98 . ?
C9 C14 1.3879(15) . ?
C9 C10 1.4002(15) . ?
C9 N2 1.4339(13) . ?
C10 O3 1.3592(14) . ?
C10 C11 1.3954(16) . ?
C11 C12 1.391(2) . ?
C11 H11 0.95 . ?
C12 C13 1.380(2) . ?
C12 H12 0.95 . ?
C13 C14 1.3968(17) . ?
C13 H13 0.95 . ?
C14 H14 0.95 . ?
C15 O3 1.4254(15) . ?
C15 H15A 0.98 . ?
C15 H15B 0.98 . ?
C15 H15C 0.98 . ?
N1 H1 0.832(17) . ?
N2 S1 1.6325(9) . ?
N2 H2A 0.866(16) . ?
O1 S1 1.4397(8) . ?
O2 S1 1.4411(8) . ?

loop_
_geom_hbond_atom_site_label_D
_geom_hbond_atom_site_label_H
_geom_hbond_atom_site_label_A
_geom_hbond_distance_DH
_geom_hbond_distance_HA
_geom_hbond_distance_DA
_geom_hbond_angle_DHA
_geom_hbond_site_symmetry_A
_geom_hbond_publ_flag
N1 H1 O2 0.832(17) 2.138(17) 2.9679(12) 175.0(16) 3_645 yes
N2 H2A O1 0.866(16) 2.208(16) 3.0272(12) 157.7(15) 5_666 yes

loop_
_geom_torsion_atom_site_label_1
_geom_torsion_atom_site_label_2
_geom_torsion_atom_site_label_3
_geom_torsion_atom_site_label_4
_geom_torsion
_geom_torsion_site_symmetry_1
_geom_torsion_site_symmetry_2
_geom_torsion_site_symmetry_3
_geom_torsion_site_symmetry_4
_geom_torsion_publ_flag
C6 C1 C2 C3 1.26(17) . . . . ?
S1 C1 C2 C3 -177.55(8) . . . . ?
C1 C2 C3 C4 0.18(17) . . . . ?
C2 C3 C4 C5 -1.38(17) . . . . ?
C2 C3 C4 N1 179.06(10) . . . . ?
C3 C4 C5 C6 1.15(17) . . . . ?
N1 C4 C5 C6 -179.33(11) . . . . ?
C4 C5 C6 C1 0.27(18) . . . . ?
C2 C1 C6 C5 -1.49(17) . . . . ?
S1 C1 C6 C5 177.33(9) . . . . ?
C14 C9 C10 O3 -178.56(10) . . . . ?
N2 C9 C10 O3 3.94(14) . . . . ?
C14 C9 C10 C11 1.76(16) . . . . ?
N2 C9 C10 C11 -175.74(10) . . . . ?
O3 C10 C11 C12 178.92(11) . . . . ?
C9 C10 C11 C12 -1.44(17) . . . . ?
C10 C11 C12 C13 -0.35(19) . . . . ?
C11 C12 C13 C14 1.83(18) . . . . ?
C10 C9 C14 C13 -0.30(16) . . . . ?
N2 C9 C14 C13 177.14(10) . . . . ?
C12 C13 C14 C9 -1.49(17) . . . . ?
O4 C7 N1 C4 -3.4(2) . . . . ?
C8 C7 N1 C4 175.30(11) . . . . ?
C3 C4 N1 C7 -166.78(11) . . . . ?
C5 C4 N1 C7 13.68(18) . . . . ?
C14 C9 N2 S1 69.60(12) . . . . ?
C10 C9 N2 S1 -112.91(10) . . . . ?
C11 C10 O3 C15 -1.79(17) . . . . ?
C9 C10 O3 C15 178.56(10) . . . . ?
C9 N2 S1 O1 173.91(8) . . . . ?
C9 N2 S1 O2 -58.82(9) . . . . ?
C9 N2 S1 C1 56.76(9) . . . . ?
C6 C1 S1 O1 -37.45(10) . . . . ?
C2 C1 S1 O1 141.38(9) . . . . ?
C6 C1 S1 O2 -166.78(9) . . . . ?
C2 C1 S1 O2 12.05(10) . . . . ?
C6 C1 S1 N2 77.28(10) . . . . ?
C2 C1 S1 N2 -103.89(9) . . . . ?
